data_1545547
loop_
_publ_author_name
'Perez-Mezcua, Dulce'
'Bretos, Inigo'
'Jimenez, Ricardo'
'Ricote, Jesus'
'Jimenez-Rioboo, Rafael J.'
'Goncalves da Silva, Cosmelina'
'Chateigner, Daniel'
'Fuentes-Cobas, Luis'
'Sirera, Rafael'
'Calzada, Lourdes M.'

_publ_section_title
;
 Photochemical solution processing of films of metastable phases for
 flexible devices: the beta-Bi2O3 polymorph
;
_journal_name_full 'Scientific Reports'
_journal_page_first 39561
_journal_page_last 39561
_journal_paper_doi 10.1038/srep39561
_journal_volume 6
_journal_year 2016
_chemical_formula_structural Bi2O3
_chemical_formula_sum 'Bi2 O3'
_space_group_IT_number 114
_symmetry_space_group_name_Hall 'P -4 2n'
_symmetry_space_group_name_H-M 'P -4 21 c'
_cell_angle_alpha 90
_cell_angle_beta 90
_cell_angle_gamma 90
_cell_formula_units_Z 4
_cell_length_a 7.7299(2)
_cell_length_b 7.7299(2)
_cell_length_c 5.6587(2)
_cell_volume 338.115(17)
_cod_data_source_file Bi2O3_P-421c_DC289.cif
_cod_data_source_block chateigner
_cod_depositor_comments 'Wrong refined cell parameters, took wrong file !'
_cod_original_cell_volume 338.00(2)
_cod_database_code 1545547

loop_
_symmetry_equiv_pos_as_xyz
x,y,z
1/2-y,1/2-x,1/2+z
y,-x,-z
1/2-x,1/2+y,1/2-z
-x,-y,z
1/2+y,1/2+x,1/2+z
-y,x,-z
1/2+x,1/2-y,1/2-z

loop_
_atom_site_label
_atom_site_fract_x
_atom_site_fract_y
_atom_site_fract_z
_atom_site_U_iso_or_equiv
Bi 0.0277(2) 0.2301(3) 0.25(1) 0.00
O1 0.290(3) 0.319(3) 0.02(2) 0.00
O2 0.00000 0.50000 0.25(7) 0.00
